data_9017723
loop_
_publ_author_name
'Bindi, L.'
'Roberts, A. C.'
'Biagioni, C.'

_publ_section_title
;
 The crystal structure of alstonite, BaCa(CO3)2: an extraordinary example
 of 'hidden' complex twinning in large single crystals
;
_journal_name_full 'Mineralogical Magazine'
_journal_page_first 699
_journal_page_last 704
_journal_volume 84
_journal_year 2020
_chemical_compound_source 'Fallowfield mine, Northumberland, England'
_chemical_formula_sum 'C2 Ba Ca O6'
_chemical_name_mineral Alstonite
_space_group_IT_number 157
_space_group_name_Hall 'P 3 -2'
_space_group_name_H-M_alt 'P 3 1 m'
_symmetry_space_group_name_H-M 'P 3 1 m'
_cell_angle_alpha 90
_cell_angle_beta 90
_cell_angle_gamma 120
_cell_length_a 17.4360
_cell_length_b 17.4360
_cell_length_c 6.1295
_cell_formula_units_Z 12
_cell_volume 1613.799
_database_code_amcsd 0020914
_exptl_crystal_density_diffrn 3.672
_cod_data_source_file inputs/fixed/downloads/18/18630.cif
_cod_data_source_block 18630
_cod_original_formula_sum 'Ba Ca C2 O6'
_cod_database_code 9017723

loop_
_space_group_symop_operation_xyz
x,y,z
x-y,-y,z
-y,x-y,z
y,x,z
-x+y,-x,z
-x,-x+y,z

loop_
_atom_site_aniso_label
_atom_site_aniso_U_11
_atom_site_aniso_U_22
_atom_site_aniso_U_33
_atom_site_aniso_U_12
_atom_site_aniso_U_13
_atom_site_aniso_U_23
Ba1 0.00819 0.01480 0.02810 0.00742 -0.00027 0.00000
Ba2 0.03230 0.01860 0.03320 0.00928 -0.00080 0.00000
Ba3 0.01122 0.01780 0.02705 0.00825 -0.00011 0.00030
Ca1 0.02740 0.00990 0.02330 0.00490 -0.00070 0.00000
Ca2 0.02950 0.01750 0.03020 0.00880 0.00080 0.00000
Ca3 0.03080 0.01650 0.03330 0.01170 0.00080 -0.00010
C1 0.02600 0.03600 0.01700 0.01400 -0.00580 -0.00400
C2 0.02400 0.02100 0.01500 0.01300 0.00320 0.00150
C3 0.00700 0.00700 0.04100 0.00360 0.00000 0.00000
C6 0.03400 0.03400 0.01500 0.01700 0.00000 0.00000
C7 0.04400 0.04400 0.01900 0.02200 0.00000 0.00000
C8 0.01000 0.00400 0.03500 0.00200 -0.00300 0.00000
O1 0.02700 0.05300 0.03100 0.02000 -0.00400 -0.00200
O2 0.03200 0.01600 0.04100 0.00900 0.00300 0.00160
O3 0.03000 0.03700 0.04200 0.01500 -0.00100 -0.00600
O4 0.01700 0.02800 0.05900 0.00500 0.00100 -0.00100
O5 0.02900 0.02400 0.05300 0.00500 0.00200 0.00200
O6 0.02400 0.03200 0.04700 0.01500 0.00000 0.00500
O7 0.02300 0.02200 0.03100 0.01100 -0.00100 0.00000
O8 0.03500 0.01400 0.05800 0.01200 0.01000 0.01100
O9 0.01800 0.02700 0.05500 0.01400 -0.00300 0.00000
O10 0.03600 0.05700 0.03500 0.03000 -0.00600 -0.00200
O11 0.04400 0.05900 0.05100 0.03300 0.00400 0.00300
O12 0.03100 0.04800 0.01630 0.02400 -0.00330 -0.00400
O13 0.04400 0.04400 0.01700 0.02200 0.00700 0.00000
O14 0.03300 0.09600 0.09200 0.04800 0.00100 0.00000

loop_
_atom_site_label
_atom_site_fract_x
_atom_site_fract_y
_atom_site_fract_z
_atom_site_U_iso_or_equiv
Ba1 0.65993 0.00000 0.09659 0.01630
Ba2 0.83960 0.00000 0.59580 0.02955
Ba3 0.50180 0.15658 0.09689 0.01823
Ca1 0.16090 0.00000 0.09850 0.02210
Ca2 0.32472 0.00000 0.59710 0.02710
Ca3 0.31951 0.49915 0.59620 0.02690
C1 0.33280 0.16240 0.92780 0.02710
C2 0.33360 0.16360 0.43450 0.01930
C3 0.00000 0.00000 0.35200 0.01800
C4 0.00000 0.00000 0.83880 0.00700
C5 0.50150 0.00000 0.82870 0.01680
C6 0.33333 0.66667 0.44080 0.02800
C7 0.33333 0.66667 0.91900 0.03600
C8 0.50220 0.00000 0.35760 0.01700
O1 0.40950 0.23720 0.91940 0.03690
O2 0.32940 0.08390 0.92680 0.03120
O3 0.25470 0.16190 0.94250 0.03730
O4 0.33950 0.23820 0.44290 0.03730
O5 0.25890 0.09060 0.42560 0.03870
O6 0.40810 0.15970 0.44940 0.03400
O7 0.07080 0.00000 0.84710 0.02570
O8 0.07420 0.57800 0.83670 0.03550
O9 0.42870 0.00000 0.84240 0.03220
O10 0.67320 0.26040 0.91840 0.03970
O11 0.59810 0.25650 0.45450 0.04800
O12 0.57750 0.07270 0.35090 0.03000
O13 0.43110 0.00000 0.35040 0.03480
O14 0.07250 0.00000 0.35000 0.06700

loop_
_cod_related_entry_id
_cod_related_entry_database
_cod_related_entry_code
1 AMCSD 0020914
